data_4073229
loop_
_publ_author_name
'Bazinet, Patrick'
'Ong, Tiow-Gan'
'O'Brien, Julie S.'
'Lavoie, Nathalie'
'Bell, Eleanor'
'Yap, Glenn P. A.'
'Korobkov, Ilia'
'Richeson, Darrin S.'

_publ_section_title
;
 Design of Sterically Demanding, Electron-Rich Carbene Ligands with the
 Perimidine Scaffold
;
_journal_issue 11
_journal_name_full Organometallics
_journal_page_first 2885
_journal_paper_doi 10.1021/om0701827
_journal_volume 26
_journal_year 2007
_chemical_formula_sum 'C19 H24 N2'
_chemical_formula_weight 280.40
_chemical_name_systematic
;

 ?

;
_space_group_IT_number 29
_symmetry_cell_setting orthorhombic
_symmetry_space_group_name_Hall 'P 2c -2ac'
_symmetry_space_group_name_H-M 'P c a 21'
_atom_sites_solution_hydrogens geom
_atom_sites_solution_primary direct
_atom_sites_solution_secondary difmap
_audit_creation_method SHELXL-97
_cell_angle_alpha 90.00
_cell_angle_beta 90.00
_cell_angle_gamma 90.00
_cell_formula_units_Z 4
_cell_length_a 11.1938(15)
_cell_length_b 13.9491(19)
_cell_length_c 10.5219(14)
_cell_measurement_reflns_used 583
_cell_measurement_temperature 200(2)
_cell_measurement_theta_max 24.69
_cell_measurement_theta_min 2.33
_cell_volume 1642.9(4)
_computing_cell_refinement 'SMART, Bruker (2000)'
_computing_data_collection 'SMART, Bruker (2000)'
_computing_data_reduction 'XPREP, Bruker (2000)'
_computing_molecular_graphics 'SHELXTL, Bruker (2000)'
_computing_publication_material 'SHELXTL, Bruker (2000)'
_computing_structure_refinement 'SHELXL-97 (Sheldrick, 1997)'
_computing_structure_solution 'SHELXS-97 (Sheldrick, 1990)'
_diffrn_ambient_temperature 200(2)
_diffrn_measured_fraction_theta_full 0.986
_diffrn_measured_fraction_theta_max 0.986
_diffrn_measurement_device_type 'CCD area detector'
_diffrn_measurement_method 'phi and omega scans'
_diffrn_radiation_monochromator graphite
_diffrn_radiation_source 'fine-focus sealed tube'
_diffrn_radiation_type MoK\a
_diffrn_radiation_wavelength 0.71073
_diffrn_reflns_av_R_equivalents 0.0383
_diffrn_reflns_av_sigmaI/netI 0.0336
_diffrn_reflns_limit_h_max 13
_diffrn_reflns_limit_h_min -13
_diffrn_reflns_limit_k_max 16
_diffrn_reflns_limit_k_min -16
_diffrn_reflns_limit_l_max 12
_diffrn_reflns_limit_l_min -12
_diffrn_reflns_number 11584
_diffrn_reflns_theta_full 24.74
_diffrn_reflns_theta_max 24.74
_diffrn_reflns_theta_min 2.33
_diffrn_standards_decay_% <1
_exptl_absorpt_coefficient_mu 0.066
_exptl_absorpt_correction_T_max 0.9967
_exptl_absorpt_correction_T_min 0.9739
_exptl_absorpt_correction_type multi-scan
_exptl_absorpt_process_details 'SADABS, Bruker (2000)'
_exptl_crystal_colour colorless
_exptl_crystal_density_diffrn 1.134
_exptl_crystal_density_meas ?
_exptl_crystal_density_method 'not measured'
_exptl_crystal_description plate
_exptl_crystal_F_000 608
_exptl_crystal_size_max 0.40
_exptl_crystal_size_mid 0.25
_exptl_crystal_size_min 0.05
_refine_diff_density_max 0.140
_refine_diff_density_min -0.114
_refine_diff_density_rms 0.027
_refine_ls_abs_structure_details 'Flack H D (1983), Acta Cryst. A39, 876-881'
_refine_ls_abs_structure_Flack -1(3)
_refine_ls_extinction_method none
_refine_ls_goodness_of_fit_ref 1.040
_refine_ls_hydrogen_treatment constr
_refine_ls_matrix_type full
_refine_ls_number_parameters 190
_refine_ls_number_reflns 2758
_refine_ls_number_restraints 1
_refine_ls_restrained_S_all 1.039
_refine_ls_R_factor_all 0.0562
_refine_ls_R_factor_gt 0.0371
_refine_ls_shift/su_max 0.001
_refine_ls_shift/su_mean 0.001
_refine_ls_structure_factor_coef Fsqd
_refine_ls_weighting_details 'calc w=1/[\s^2^(Fo^2^)+(0.0421P)^2^+0.2058P] where P=(Fo^2^+2Fc^2^)/3'
_refine_ls_weighting_scheme calc
_refine_ls_wR_factor_gt 0.0828
_refine_ls_wR_factor_ref 0.0916
_reflns_number_gt 2230
_reflns_number_total 2758
_reflns_threshold_expression >2sigma(I)
_cod_data_source_file om0701827si20070227_100846.cif
_cod_data_source_block dr59a
_cod_depositor_comments
;
The following automatic conversions were performed:

'_symmetry_cell_setting' value 'Orthorhombic' changed to
'orthorhombic' according to
/home/saulius/struct/CIF-dictionaries/cif_core.dic dictionary named
'cif_core.dic' version 2.4.1 from 2010-06-29.

Automatic conversion script
Id: cif_fix_values 1715 2011-07-08 13:25:40Z adriana 

The following automatic conversions were performed:

'_exptl_crystal_density_meas' value 'n/a' was changed to '?' - the
value is perceived as not measured.

Automatic conversion script
Id: cif_fix_values 3008 2015-01-20 13:52:24Z robertas 
;
_cod_original_sg_symbol_H-M Pca2(1)
_cod_database_code 4073229

loop_
_symmetry_equiv_pos_as_xyz
'x, y, z'
'-x, -y, z+1/2'
'x+1/2, -y, z'
'-x+1/2, y, z+1/2'

loop_
_atom_site_label
_atom_site_type_symbol
_atom_site_fract_x
_atom_site_fract_y
_atom_site_fract_z
_atom_site_U_iso_or_equiv
_atom_site_adp_type
_atom_site_occupancy
_atom_site_symmetry_multiplicity
_atom_site_calc_flag
_atom_site_refinement_flags
N1 N -0.03871(15) 0.79809(12) 0.82627(16) 0.0398(4) Uani 1 1 d .
N2 N 0.11470(14) 0.73522(12) 0.94432(16) 0.0384(4) Uani 1 1 d .
C1 C -0.08099(18) 0.85460(14) 0.92873(19) 0.0382(5) Uani 1 1 d .
C2 C -0.18432(19) 0.90926(15) 0.9231(2) 0.0456(5) Uani 1 1 d .
H2A H -0.2354 0.9053 0.8512 0.055 Uiso 1 1 calc R
C3 C -0.2129(2) 0.97098(16) 1.0252(2) 0.0508(6) Uani 1 1 d .
H3A H -0.2827 1.0096 1.0203 0.061 Uiso 1 1 calc R
C4 C -0.1424(2) 0.97616(16) 1.1303(2) 0.0496(6) Uani 1 1 d .
H4A H -0.1618 1.0201 1.1962 0.060 Uiso 1 1 calc R
C5 C -0.04134(19) 0.91720(15) 1.1426(2) 0.0440(6) Uani 1 1 d .
C6 C 0.0315(2) 0.91641(18) 1.2524(2) 0.0535(6) Uani 1 1 d .
H6A H 0.0124 0.9570 1.3220 0.064 Uiso 1 1 calc R
C7 C 0.1282(2) 0.85846(19) 1.2592(2) 0.0544(6) Uani 1 1 d .
H7A H 0.1756 0.8591 1.3341 0.065 Uiso 1 1 calc R
C8 C 0.1606(2) 0.79757(16) 1.1590(2) 0.0477(6) Uani 1 1 d .
H8A H 0.2296 0.7582 1.1657 0.057 Uiso 1 1 calc R
C9 C 0.09099(18) 0.79536(14) 1.05019(19) 0.0382(5) Uani 1 1 d .
C10 C -0.01015(19) 0.85593(15) 1.0393(2) 0.0378(5) Uani 1 1 d .
C11 C 0.0559(2) 0.73770(16) 0.8316(2) 0.0428(5) Uani 1 1 d .
C12 C -0.1085(2) 0.79929(17) 0.7060(2) 0.0488(6) Uani 1 1 d .
H12A H -0.1411 0.8655 0.6949 0.059 Uiso 1 1 calc R
C13 C -0.2140(2) 0.73109(18) 0.7162(3) 0.0661(7) Uani 1 1 d .
H13A H -0.2609 0.7468 0.7920 0.099 Uiso 1 1 calc R
H13B H -0.1847 0.6651 0.7227 0.099 Uiso 1 1 calc R
H13C H -0.2643 0.7374 0.6405 0.099 Uiso 1 1 calc R
C14 C -0.0315(2) 0.7772(2) 0.5910(2) 0.0650(7) Uani 1 1 d .
H14A H 0.0354 0.8224 0.5875 0.098 Uiso 1 1 calc R
H14B H -0.0796 0.7832 0.5136 0.098 Uiso 1 1 calc R
H14C H -0.0005 0.7117 0.5977 0.098 Uiso 1 1 calc R
C15 C 0.21181(17) 0.66413(15) 0.9510(2) 0.0420(5) Uani 1 1 d .
H15A H 0.2729 0.6879 1.0112 0.050 Uiso 1 1 calc R
H15B H 0.2499 0.6599 0.8662 0.050 Uiso 1 1 calc R
C16 C 0.17489(17) 0.56233(15) 0.9922(2) 0.0411(5) Uani 1 1 d .
C17 C 0.1020(2) 0.56246(17) 1.1149(2) 0.0478(6) Uani 1 1 d .
H17A H 0.1483 0.5932 1.1827 0.072 Uiso 1 1 calc R
H17B H 0.0835 0.4963 1.1393 0.072 Uiso 1 1 calc R
H17C H 0.0276 0.5980 1.1016 0.072 Uiso 1 1 calc R
C18 C 0.1020(2) 0.51348(18) 0.8876(2) 0.0572(6) Uani 1 1 d .
H18A H 0.0795 0.4489 0.9152 0.086 Uiso 1 1 calc R
H18B H 0.1500 0.5093 0.8099 0.086 Uiso 1 1 calc R
H18C H 0.0297 0.5510 0.8706 0.086 Uiso 1 1 calc R
C19 C 0.2901(2) 0.50612(19) 1.0109(3) 0.0683(8) Uani 1 1 d .
H19A H 0.3379 0.5365 1.0778 0.102 Uiso 1 1 calc R
H19B H 0.3356 0.5055 0.9313 0.102 Uiso 1 1 calc R
H19C H 0.2710 0.4402 1.0358 0.102 Uiso 1 1 calc R

loop_
_atom_site_aniso_label
_atom_site_aniso_U_11
_atom_site_aniso_U_22
_atom_site_aniso_U_33
_atom_site_aniso_U_23
_atom_site_aniso_U_13
_atom_site_aniso_U_12
N1 0.0428(10) 0.0404(10) 0.0363(9) 0.0040(8) 0.0001(8) 0.0065(9)
N2 0.0351(9) 0.0449(10) 0.0352(10) 0.0052(8) 0.0011(8) 0.0025(8)
C1 0.0392(11) 0.0379(11) 0.0376(12) 0.0072(9) 0.0073(10) -0.0033(9)
C2 0.0436(12) 0.0399(11) 0.0532(14) 0.0065(10) 0.0054(11) 0.0024(10)
C3 0.0491(14) 0.0424(12) 0.0609(16) 0.0099(12) 0.0176(13) 0.0055(11)
C4 0.0566(14) 0.0403(13) 0.0520(15) -0.0014(11) 0.0210(13) -0.0027(11)
C5 0.0491(13) 0.0396(12) 0.0433(13) -0.0015(10) 0.0119(11) -0.0125(10)
C6 0.0669(16) 0.0492(14) 0.0445(14) -0.0098(11) 0.0045(13) -0.0136(14)
C7 0.0615(16) 0.0615(15) 0.0403(14) -0.0014(12) -0.0090(11) -0.0132(14)
C8 0.0467(13) 0.0482(13) 0.0482(14) 0.0042(11) -0.0074(12) -0.0057(11)
C9 0.0379(11) 0.0398(12) 0.0369(12) 0.0033(9) 0.0036(10) -0.0073(10)
C10 0.0398(12) 0.0350(11) 0.0385(12) 0.0045(9) 0.0064(9) -0.0067(9)
C11 0.0386(12) 0.0502(13) 0.0395(12) 0.0077(10) 0.0003(10) 0.0045(11)
C12 0.0527(13) 0.0473(13) 0.0465(13) 0.0015(11) -0.0083(11) 0.0098(11)
C13 0.0616(17) 0.0626(16) 0.0743(19) -0.0069(14) -0.0220(14) 0.0056(14)
C14 0.0736(17) 0.0860(19) 0.0354(13) -0.0025(13) -0.0120(12) 0.0180(15)
C15 0.0286(10) 0.0601(13) 0.0375(11) 0.0064(11) 0.0022(9) 0.0047(10)
C16 0.0376(11) 0.0482(12) 0.0374(11) 0.0055(10) 0.0024(10) 0.0048(10)
C17 0.0509(14) 0.0532(13) 0.0393(13) 0.0084(10) 0.0049(11) -0.0037(11)
C18 0.0635(15) 0.0591(15) 0.0488(14) -0.0017(12) 0.0050(13) 0.0012(13)
C19 0.0518(15) 0.0733(17) 0.0799(19) 0.0258(15) 0.0067(15) 0.0189(13)

loop_
_atom_type_symbol
_atom_type_description
_atom_type_scat_dispersion_real
_atom_type_scat_dispersion_imag
_atom_type_scat_source
C C 0.0033 0.0016 'International Tables Vol C Tables 4.2.6.8 and 6.1.1.4'
H H 0.0000 0.0000 'International Tables Vol C Tables 4.2.6.8 and 6.1.1.4'
N N 0.0061 0.0033 'International Tables Vol C Tables 4.2.6.8 and 6.1.1.4'

loop_
_geom_angle_atom_site_label_1
_geom_angle_atom_site_label_2
_geom_angle_atom_site_label_3
_geom_angle
C11 N1 C1 125.16(18)
C11 N1 C12 116.92(17)
C1 N1 C12 117.77(16)
C11 N2 C9 125.46(17)
C11 N2 C15 114.63(17)
C9 N2 C15 119.90(16)
C2 C1 C10 119.9(2)
C2 C1 N1 123.49(19)
C10 C1 N1 116.60(17)
C1 C2 C3 119.4(2)
C4 C3 C2 121.3(2)
C3 C4 C5 120.7(2)
C4 C5 C6 123.0(2)
C4 C5 C10 118.6(2)
C6 C5 C10 118.5(2)
C7 C6 C5 120.6(2)
C6 C7 C8 122.0(2)
C7 C8 C9 119.3(2)
C8 C9 N2 123.83(19)
C8 C9 C10 120.20(19)
N2 C9 C10 115.97(17)
C1 C10 C9 120.61(19)
C1 C10 C5 119.98(19)
C9 C10 C5 119.40(19)
N1 C11 N2 115.55(19)
N1 C12 C13 109.93(19)
N1 C12 C14 112.23(18)
C13 C12 C14 111.7(2)
N2 C15 C16 115.83(16)
C19 C16 C18 108.41(19)
C19 C16 C17 110.06(18)
C18 C16 C17 108.91(17)
C19 C16 C15 106.49(17)
C18 C16 C15 110.56(18)
C17 C16 C15 112.32(18)

loop_
_geom_bond_atom_site_label_1
_geom_bond_atom_site_label_2
_geom_bond_distance
N1 C11 1.354(3)
N1 C1 1.417(3)
N1 C12 1.487(3)
N2 C11 1.357(3)
N2 C9 1.420(3)
N2 C15 1.473(2)
C1 C2 1.387(3)
C1 C10 1.408(3)
C2 C3 1.413(3)
C3 C4 1.361(3)
C4 C5 1.405(3)
C5 C6 1.415(3)
C5 C10 1.426(3)
C6 C7 1.353(3)
C7 C8 1.401(3)
C8 C9 1.385(3)
C9 C10 1.417(3)
C12 C13 1.520(3)
C12 C14 1.517(3)
C15 C16 1.541(3)
C16 C19 1.522(3)
C16 C18 1.530(3)
C16 C17 1.528(3)

loop_
_geom_torsion_atom_site_label_1
_geom_torsion_atom_site_label_2
_geom_torsion_atom_site_label_3
_geom_torsion_atom_site_label_4
_geom_torsion
C11 N1 C1 C2 -174.2(2)
C12 N1 C1 C2 1.1(3)
C11 N1 C1 C10 7.9(3)
C12 N1 C1 C10 -176.93(17)
C10 C1 C2 C3 4.4(3)
N1 C1 C2 C3 -173.52(18)
C1 C2 C3 C4 -1.5(3)
C2 C3 C4 C5 -2.6(3)
C3 C4 C5 C6 -176.9(2)
C3 C4 C5 C10 3.7(3)
C4 C5 C6 C7 -179.8(2)
C10 C5 C6 C7 -0.3(3)
C5 C6 C7 C8 0.2(3)
C6 C7 C8 C9 -0.9(3)
C7 C8 C9 N2 -178.9(2)
C7 C8 C9 C10 1.6(3)
C11 N2 C9 C8 -173.1(2)
C15 N2 C9 C8 5.5(3)
C11 N2 C9 C10 6.4(3)
C15 N2 C9 C10 -174.94(17)
C2 C1 C10 C9 175.47(18)
N1 C1 C10 C9 -6.5(3)
C2 C1 C10 C5 -3.2(3)
N1 C1 C10 C5 174.82(17)
C8 C9 C10 C1 179.62(19)
N2 C9 C10 C1 0.1(3)
C8 C9 C10 C5 -1.7(3)
N2 C9 C10 C5 178.80(18)
C4 C5 C10 C1 -0.8(3)
C6 C5 C10 C1 179.74(19)
C4 C5 C10 C9 -179.51(19)
C6 C5 C10 C9 1.0(3)
C1 N1 C11 N2 -2.1(3)
C12 N1 C11 N2 -177.32(18)
C9 N2 C11 N1 -5.4(3)
C15 N2 C11 N1 175.84(17)
C11 N1 C12 C13 94.2(2)
C1 N1 C12 C13 -81.4(2)
C11 N1 C12 C14 -30.8(3)
C1 N1 C12 C14 153.56(19)
C11 N2 C15 C16 -87.0(2)
C9 N2 C15 C16 94.2(2)
N2 C15 C16 C19 -171.91(19)
N2 C15 C16 C18 70.5(2)
N2 C15 C16 C17 -51.4(2)
